data_7018133
loop_
_publ_author_name
'Cheng, Ming-Chuan'
'Liu, Isiah Po-Chun'
'Hsu, Chan-Hsiang'
'Lee, Gene-Hsiang'
'Chen, Chun-Hsien'
'Peng, Shie-Ming'

_publ_section_title
;
 New trinuclear metal string complexes containing rigid Hdzp ligands:
 synthesis, structure, magnetism and DFT calculation (Hdzp =
 1,9-diazaphenoxazine).
;
_journal_issue 11
_journal_name_full 'Dalton transactions (Cambridge, England : 2003)'
_journal_page_first 3166
_journal_page_last 3173
_journal_paper_doi 10.1039/c2dt11246a
_journal_volume 41
_journal_year 2012
_chemical_formula_sum 'C51 H45 Cl3 N14 Ni3 O6 S2'
_chemical_formula_weight 1296.61
_chemical_name_systematic
;
?
;
_space_group_IT_number 2
_symmetry_cell_setting triclinic
_symmetry_space_group_name_Hall '-P 1'
_symmetry_space_group_name_H-M 'P -1'
_atom_sites_solution_hydrogens geom
_atom_sites_solution_primary direct
_atom_sites_solution_secondary difmap
_audit_creation_method SHELXL-97
_cell_angle_alpha 110.9505(9)
_cell_angle_beta 94.3680(12)
_cell_angle_gamma 107.3184(12)
_cell_formula_units_Z 2
_cell_length_a 12.8397(2)
_cell_length_b 14.0455(3)
_cell_length_c 17.5224(4)
_cell_measurement_reflns_used 33146
_cell_measurement_temperature 150(2)
_cell_measurement_theta_max 27.50
_cell_measurement_theta_min 1.27
_cell_volume 2757.57(10)
_computing_cell_refinement DENZO-SMN
_computing_data_collection 'NONIUS COLLECT'
_computing_data_reduction DENZO-SMN
_computing_molecular_graphics 'Bruker SHELXTL'
_computing_publication_material 'Bruker SHELXTL'
_computing_structure_refinement 'SHELXL-97 (Sheldrick, 1997)'
_computing_structure_solution 'SHELXS-97 (Sheldrick, 1990)'
_diffrn_ambient_temperature 150(2)
_diffrn_measured_fraction_theta_full 0.991
_diffrn_measured_fraction_theta_max 0.991
_diffrn_measurement_device_type 'NONIUS KappaCCD'
_diffrn_measurement_method '\w scans'
_diffrn_radiation_monochromator graphite
_diffrn_radiation_source 'fine-focus sealed tube'
_diffrn_radiation_type MoK\a
_diffrn_radiation_wavelength 0.71073
_diffrn_reflns_av_R_equivalents 0.0450
_diffrn_reflns_av_sigmaI/netI 0.0462
_diffrn_reflns_limit_h_max 16
_diffrn_reflns_limit_h_min -16
_diffrn_reflns_limit_k_max 18
_diffrn_reflns_limit_k_min -18
_diffrn_reflns_limit_l_max 22
_diffrn_reflns_limit_l_min -22
_diffrn_reflns_number 33146
_diffrn_reflns_theta_full 27.50
_diffrn_reflns_theta_max 27.50
_diffrn_reflns_theta_min 1.27
_exptl_absorpt_coefficient_mu 1.298
_exptl_absorpt_correction_T_max 0.736
_exptl_absorpt_correction_T_min 0.595
_exptl_absorpt_correction_type multi-scan
_exptl_crystal_colour ?dark-greendark-green
_exptl_crystal_density_diffrn 1.562
_exptl_crystal_density_method 'not measured'
_exptl_crystal_description block
_exptl_crystal_F_000 1328
_exptl_crystal_size_max 0.50
_exptl_crystal_size_mid 0.25
_exptl_crystal_size_min 0.25
_refine_diff_density_max 2.298
_refine_diff_density_min -1.097
_refine_diff_density_rms 0.166
_refine_ls_extinction_method none
_refine_ls_goodness_of_fit_ref 1.044
_refine_ls_hydrogen_treatment constr
_refine_ls_matrix_type full
_refine_ls_number_parameters 701
_refine_ls_number_reflns 12570
_refine_ls_number_restraints 7
_refine_ls_restrained_S_all 1.047
_refine_ls_R_factor_all 0.0793
_refine_ls_R_factor_gt 0.0580
_refine_ls_shift/su_max 0.019
_refine_ls_shift/su_mean 0.001
_refine_ls_structure_factor_coef Fsqd
_refine_ls_weighting_details 'calc w=1/[\s^2^(Fo^2^)+(0.1072P)^2^+6.0499P] where P=(Fo^2^+2Fc^2^)/3'
_refine_ls_weighting_scheme calc
_refine_ls_wR_factor_gt 0.1763
_refine_ls_wR_factor_ref 0.1924
_reflns_number_gt 9465
_reflns_number_total 12570
_reflns_threshold_expression >2sigma(I)
_cod_data_source_file c2dt11246a.txt
_cod_data_source_block ic14741
_cod_depositor_comments
;
The following automatic conversions were performed:

'_symmetry_cell_setting' value 'Triclinic' changed to 'triclinic'
according to /home/saulius/struct/CIF-dictionaries/cif_core.dic
dictionary named 'cif_core.dic' version 2.4.1 from 2010-06-29.

Automatic conversion script
Id: cif_fix_values 1715 2011-07-08 13:25:40Z adriana 
;
_cod_original_sg_symbol_H-M P-1
_cod_database_code 7018133

loop_
_symmetry_equiv_pos_as_xyz
'x, y, z'
'-x, -y, -z'

loop_
_atom_site_label
_atom_site_type_symbol
_atom_site_fract_x
_atom_site_fract_y
_atom_site_fract_z
_atom_site_U_iso_or_equiv
_atom_site_adp_type
_atom_site_occupancy
_atom_site_symmetry_multiplicity
_atom_site_calc_flag
_atom_site_refinement_flags
_atom_site_disorder_assembly
_atom_site_disorder_group
Ni1 Ni 0.36677(4) 0.27864(4) 0.22581(3) 0.02169(13) Uani 1 1 d . . .
Ni2 Ni 0.25877(4) 0.40135(4) 0.23887(3) 0.01937(13) Uani 1 1 d . . .
Ni3 Ni 0.14969(4) 0.52345(4) 0.25407(3) 0.02265(14) Uani 1 1 d . . .
S1 S 0.57929(10) 0.05236(9) 0.22831(8) 0.0366(3) Uani 1 1 d . . .
S2 S -0.03368(12) 0.77530(11) 0.26975(10) 0.0509(4) Uani 1 1 d . . .
N1 N 0.2112(3) 0.1591(3) 0.1944(2) 0.0271(7) Uani 1 1 d . . .
N2 N 0.1321(3) 0.2927(3) 0.2446(2) 0.0247(7) Uani 1 1 d . . .
N3 N 0.0497(3) 0.4222(3) 0.3011(2) 0.0253(7) Uani 1 1 d . . .
N4 N 0.5031(3) 0.4214(3) 0.2576(2) 0.0238(7) Uani 1 1 d . . .
N5 N 0.3848(3) 0.5103(3) 0.2329(2) 0.0228(7) Uani 1 1 d . . .
N6 N 0.2733(3) 0.6052(3) 0.2079(2) 0.0249(7) Uani 1 1 d . . .
N7 N 0.3489(3) 0.2605(3) 0.1027(2) 0.0247(7) Uani 1 1 d . . .
N8 N 0.2129(3) 0.3417(3) 0.1207(2) 0.0241(7) Uani 1 1 d . . .
N9 N 0.0712(3) 0.4153(3) 0.1320(2) 0.0265(7) Uani 1 1 d . . .
N10 N 0.3568(3) 0.3130(3) 0.3501(2) 0.0237(7) Uani 1 1 d . . .
N11 N 0.3050(3) 0.4612(3) 0.3575(2) 0.0227(7) Uani 1 1 d . . .
N12 N 0.2513(3) 0.6103(3) 0.3722(2) 0.0253(7) Uani 1 1 d . . .
N13 N 0.4554(3) 0.1821(3) 0.2188(2) 0.0299(8) Uani 1 1 d . . .
N14 N 0.0599(3) 0.6196(3) 0.2661(2) 0.0328(8) Uani 1 1 d . . .
O1 O -0.0572(3) 0.1327(2) 0.2545(2) 0.0361(7) Uani 1 1 d . . .
O2 O 0.5737(3) 0.6741(3) 0.2260(2) 0.0390(8) Uani 1 1 d . . .
O3 O 0.1462(3) 0.2568(3) -0.05622(19) 0.0363(7) Uani 1 1 d . . .
O4 O 0.3630(3) 0.5425(2) 0.53480(18) 0.0323(7) Uani 1 1 d . . .
C1 C 0.2023(4) 0.0529(3) 0.1644(3) 0.0389(11) Uani 1 1 d . . .
H1 H 0.2632 0.0340 0.1445 0.047 Uiso 1 1 calc R . .
C2 C 0.1090(5) -0.0279(4) 0.1617(4) 0.0530(15) Uani 1 1 d . . .
H2 H 0.1041 -0.1018 0.1385 0.064 Uiso 1 1 calc R . .
C3 C 0.0222(4) -0.0005(4) 0.1932(4) 0.0476(13) Uani 1 1 d . . .
H3 H -0.0419 -0.0548 0.1946 0.057 Uiso 1 1 calc R . .
C4 C 0.0291(4) 0.1062(3) 0.2226(3) 0.0326(9) Uani 1 1 d . . .
C5 C 0.1243(3) 0.1859(3) 0.2197(3) 0.0255(8) Uani 1 1 d . . .
C6 C 0.0462(3) 0.3193(3) 0.2781(3) 0.0246(8) Uani 1 1 d . . .
C7 C -0.0444(3) 0.2416(3) 0.2887(3) 0.0289(9) Uani 1 1 d . . .
C8 C -0.1210(4) 0.2729(4) 0.3308(3) 0.0350(10) Uani 1 1 d . . .
H8 H -0.1806 0.2210 0.3394 0.042 Uiso 1 1 calc R . .
C9 C -0.1108(4) 0.3832(4) 0.3617(3) 0.0370(10) Uani 1 1 d . . .
H9 H -0.1608 0.4082 0.3940 0.044 Uiso 1 1 calc R . .
C10 C -0.0264(4) 0.4535(4) 0.3439(3) 0.0310(9) Uani 1 1 d . . .
H10 H -0.0210 0.5275 0.3623 0.037 Uiso 1 1 calc R . .
C11 C 0.6077(3) 0.4198(3) 0.2732(3) 0.0276(8) Uani 1 1 d . . .
H11 H 0.6163 0.3595 0.2822 0.033 Uiso 1 1 calc R . .
C12 C 0.7011(3) 0.5009(4) 0.2766(3) 0.0328(9) Uani 1 1 d . . .
H12 H 0.7729 0.4977 0.2892 0.039 Uiso 1 1 calc R . .
C13 C 0.6894(3) 0.5884(4) 0.2612(3) 0.0338(10) Uani 1 1 d . . .
H13 H 0.7528 0.6454 0.2622 0.041 Uiso 1 1 calc R . .
C14 C 0.5850(3) 0.5899(3) 0.2448(3) 0.0278(8) Uani 1 1 d . . .
C15 C 0.4899(3) 0.5070(3) 0.2452(2) 0.0232(8) Uani 1 1 d . . .
C16 C 0.3749(3) 0.5965(3) 0.2165(2) 0.0237(8) Uani 1 1 d . . .
C17 C 0.4675(3) 0.6762(3) 0.2110(3) 0.0296(9) Uani 1 1 d . . .
C18 C 0.4551(4) 0.7580(4) 0.1912(3) 0.0387(11) Uani 1 1 d . . .
H18 H 0.5179 0.8110 0.1868 0.046 Uiso 1 1 calc R . .
C19 C 0.3488(4) 0.7630(4) 0.1776(3) 0.0394(11) Uani 1 1 d . . .
H19 H 0.3375 0.8182 0.1623 0.047 Uiso 1 1 calc R . .
C20 C 0.2610(4) 0.6866(3) 0.1867(3) 0.0314(9) Uani 1 1 d . . .
H20 H 0.1886 0.6903 0.1779 0.038 Uiso 1 1 calc R . .
C21 C 0.4060(4) 0.2060(4) 0.0521(3) 0.0311(9) Uani 1 1 d . . .
H21 H 0.4664 0.1937 0.0769 0.037 Uiso 1 1 calc R . .
C22 C 0.3798(4) 0.1683(4) -0.0330(3) 0.0368(10) Uani 1 1 d . . .
H22 H 0.4214 0.1306 -0.0665 0.044 Uiso 1 1 calc R . .
C23 C 0.2918(4) 0.1860(4) -0.0699(3) 0.0360(10) Uani 1 1 d . . .
H23 H 0.2715 0.1600 -0.1289 0.043 Uiso 1 1 calc R . .
C24 C 0.2349(3) 0.2414(3) -0.0195(3) 0.0294(9) Uani 1 1 d . . .
C25 C 0.2670(3) 0.2822(3) 0.0687(2) 0.0243(8) Uani 1 1 d . . .
C26 C 0.1238(3) 0.3563(3) 0.0834(2) 0.0241(8) Uani 1 1 d . . .
C27 C 0.0891(3) 0.3128(3) -0.0040(3) 0.0285(9) Uani 1 1 d . . .
C28 C -0.0006(4) 0.3261(3) -0.0400(3) 0.0320(9) Uani 1 1 d . . .
H28 H -0.0228 0.2983 -0.0990 0.038 Uiso 1 1 calc R . .
C29 C -0.0588(4) 0.3814(4) 0.0121(3) 0.0338(10) Uani 1 1 d . . .
H29 H -0.1241 0.3887 -0.0107 0.041 Uiso 1 1 calc R . .
C30 C -0.0207(3) 0.4247(3) 0.0959(3) 0.0293(9) Uani 1 1 d . . .
H30 H -0.0601 0.4635 0.1310 0.035 Uiso 1 1 calc R . .
C31 C 0.3800(3) 0.2490(3) 0.3875(3) 0.0274(8) Uani 1 1 d . . .
H31 H 0.3871 0.1823 0.3534 0.033 Uiso 1 1 calc R . .
C32 C 0.3934(4) 0.2772(4) 0.4713(3) 0.0329(9) Uani 1 1 d . . .
H32 H 0.4062 0.2297 0.4951 0.039 Uiso 1 1 calc R . .
C33 C 0.3878(4) 0.3784(4) 0.5221(3) 0.0331(9) Uani 1 1 d . . .
H33 H 0.4006 0.4022 0.5811 0.040 Uiso 1 1 calc R . .
C34 C 0.3638(3) 0.4413(3) 0.4850(3) 0.0257(8) Uani 1 1 d . . .
C35 C 0.3421(3) 0.4048(3) 0.3972(2) 0.0222(7) Uani 1 1 d . . .
C36 C 0.2957(3) 0.5580(3) 0.4079(2) 0.0224(8) Uani 1 1 d . . .
C37 C 0.3290(3) 0.6015(3) 0.4957(3) 0.0260(8) Uani 1 1 d . . .
C38 C 0.3291(4) 0.7019(3) 0.5436(3) 0.0319(9) Uani 1 1 d . . .
H38 H 0.3556 0.7325 0.6023 0.038 Uiso 1 1 calc R . .
C39 C 0.2895(4) 0.7593(3) 0.5048(3) 0.0348(10) Uani 1 1 d . . .
H39 H 0.2899 0.8303 0.5363 0.042 Uiso 1 1 calc R . .
C40 C 0.2503(4) 0.7106(3) 0.4203(3) 0.0313(9) Uani 1 1 d . . .
H40 H 0.2210 0.7484 0.3940 0.038 Uiso 1 1 calc R . .
C41 C 0.5067(3) 0.1273(3) 0.2217(3) 0.0258(8) Uani 1 1 d . . .
C42 C 0.0204(3) 0.6848(3) 0.2682(3) 0.0278(8) Uani 1 1 d . . .
Cl1 Cl -0.36701(13) 0.08600(14) -0.01971(10) 0.0643(4) Uani 1 1 d . . .
Cl2 Cl -0.26591(14) 0.26910(12) 0.13792(10) 0.0632(4) Uani 1 1 d . . .
Cl3 Cl -0.14205(14) 0.13077(15) 0.06176(10) 0.0649(4) Uani 1 1 d . . .
O5 O 0.0792(6) 0.8780(5) 0.5652(4) 0.0991(18) Uani 1 1 d . . .
C43 C -0.2729(5) 0.1370(5) 0.0768(4) 0.0513(13) Uani 1 1 d . . .
H43 H -0.3030 0.0898 0.1071 0.062 Uiso 1 1 calc R . .
C44 C 0.2252(8) 1.0453(7) 0.6545(7) 0.107(3) Uani 1 1 d . . .
H44A H 0.2294 1.1090 0.7038 0.161 Uiso 1 1 calc R . .
H44B H 0.2766 1.0683 0.6207 0.161 Uiso 1 1 calc R . .
H44C H 0.2458 0.9935 0.6722 0.161 Uiso 1 1 calc R . .
C45 C 0.1123(13) 0.9939(9) 0.6053(8) 0.157(6) Uani 1 1 d . . .
H45A H 0.0603 1.0126 0.6422 0.189 Uiso 1 1 calc R . .
H45B H 0.1065 1.0235 0.5623 0.189 Uiso 1 1 calc R . .
C46 C -0.0480(12) 0.8144(9) 0.5302(8) 0.171(7) Uani 1 1 d . . .
H46A H -0.0874 0.8213 0.5772 0.205 Uiso 1 1 calc R . .
H46B H -0.0770 0.8468 0.4955 0.205 Uiso 1 1 calc R . .
C47 C -0.0695(8) 0.7042(7) 0.4821(5) 0.101(3) Uani 1 1 d . . .
H47A H -0.1372 0.6753 0.4391 0.152 Uiso 1 1 calc R . .
H47B H -0.0797 0.6639 0.5181 0.152 Uiso 1 1 calc R . .
H47C H -0.0065 0.6962 0.4554 0.152 Uiso 1 1 calc R . .
O6 O 0.3949(10) 1.0130(11) 0.4803(8) 0.109(4) Uiso 0.50 1 d PD A -1
C48 C 0.2547(17) 0.974(2) 0.3901(16) 0.141(8) Uiso 0.50 1 d PD A -1
H48A H 0.2425 0.9996 0.4473 0.211 Uiso 0.50 1 calc PR A -1
H48B H 0.2002 0.9007 0.3574 0.211 Uiso 0.50 1 calc PR A -1
H48C H 0.2460 1.0234 0.3646 0.211 Uiso 0.50 1 calc PR A -1
C49 C 0.3658(13) 0.9699(14) 0.3913(9) 0.084(4) Uiso 0.50 1 d PD A -1
H49A H 0.3665 0.8951 0.3645 0.101 Uiso 0.50 1 calc PR A -1
H49B H 0.4120 1.0176 0.3673 0.101 Uiso 0.50 1 calc PR A -1
C50 C 0.5000 1.0000 0.5000 0.139(6) Uiso 1 2 d SD A -1
H50A H 0.5563 1.0290 0.4708 0.167 Uiso 0.50 1 calc PR A -1
H50B H 0.4914 0.9236 0.4890 0.167 Uiso 0.50 1 calc PR A -1
C51 C 0.525(3) 1.072(2) 0.5935(12) 0.202(14) Uiso 0.50 1 d PD A -1
H51A H 0.5358 1.1469 0.6013 0.303 Uiso 0.50 1 calc PR A -1
H51B H 0.5933 1.0693 0.6209 0.303 Uiso 0.50 1 calc PR A -1
H51C H 0.4628 1.0451 0.6182 0.303 Uiso 0.50 1 calc PR A -1
O7 O 0.4951(10) 0.4763(9) 0.0121(7) 0.079(3) Uiso 0.50 1 d PD . -1
C52 C 0.3382(9) 0.5145(9) -0.0299(7) 0.124(4) Uiso 1 1 d D . .
H52A H 0.2998 0.4403 -0.0718 0.187 Uiso 1 1 calc R . .
H52B H 0.3200 0.5663 -0.0491 0.187 Uiso 1 1 calc R . .
H52C H 0.3142 0.5211 0.0230 0.187 Uiso 1 1 calc R . .
C53 C 0.4496(12) 0.5364(13) -0.0184(11) 0.176(7) Uiso 1 1 d D . .
H53A H 0.4861 0.6138 0.0200 0.212 Uiso 1 1 calc R . .
H53B H 0.4710 0.5288 -0.0728 0.212 Uiso 1 1 calc R . .

loop_
_atom_site_aniso_label
_atom_site_aniso_U_11
_atom_site_aniso_U_22
_atom_site_aniso_U_33
_atom_site_aniso_U_23
_atom_site_aniso_U_13
_atom_site_aniso_U_12
Ni1 0.0256(3) 0.0201(2) 0.0209(3) 0.0074(2) 0.00606(19) 0.0106(2)
Ni2 0.0211(2) 0.0179(2) 0.0192(3) 0.00738(19) 0.00474(18) 0.00689(19)
Ni3 0.0241(3) 0.0211(3) 0.0257(3) 0.0105(2) 0.0060(2) 0.0103(2)
S1 0.0427(6) 0.0307(5) 0.0466(7) 0.0180(5) 0.0115(5) 0.0228(5)
S2 0.0584(8) 0.0469(7) 0.0779(10) 0.0398(7) 0.0315(7) 0.0376(7)
N1 0.0303(17) 0.0194(16) 0.0279(18) 0.0063(14) 0.0079(14) 0.0071(14)
N2 0.0256(16) 0.0216(16) 0.0274(18) 0.0091(14) 0.0078(13) 0.0089(13)
N3 0.0254(16) 0.0264(17) 0.0277(18) 0.0114(14) 0.0080(13) 0.0126(14)
N4 0.0260(16) 0.0253(16) 0.0200(17) 0.0079(14) 0.0051(13) 0.0103(13)
N5 0.0221(15) 0.0208(15) 0.0266(18) 0.0102(14) 0.0054(13) 0.0079(13)
N6 0.0284(17) 0.0229(16) 0.0254(18) 0.0114(14) 0.0052(13) 0.0095(14)
N7 0.0276(17) 0.0252(16) 0.0212(17) 0.0073(14) 0.0067(13) 0.0111(14)
N8 0.0261(16) 0.0241(16) 0.0212(17) 0.0074(13) 0.0036(13) 0.0095(13)
N9 0.0255(16) 0.0252(17) 0.0282(18) 0.0120(15) 0.0028(14) 0.0071(14)
N10 0.0291(17) 0.0218(16) 0.0234(17) 0.0106(14) 0.0077(13) 0.0106(13)
N11 0.0276(16) 0.0222(16) 0.0208(17) 0.0099(13) 0.0064(13) 0.0104(13)
N12 0.0299(17) 0.0221(16) 0.0262(18) 0.0102(14) 0.0079(14) 0.0111(14)
N13 0.0352(19) 0.0281(18) 0.030(2) 0.0117(15) 0.0094(15) 0.0147(15)
N14 0.0337(19) 0.0313(19) 0.037(2) 0.0140(17) 0.0080(16) 0.0149(16)
O1 0.0333(16) 0.0259(15) 0.049(2) 0.0158(14) 0.0178(14) 0.0067(13)
O2 0.0282(15) 0.0336(17) 0.064(2) 0.0307(17) 0.0117(15) 0.0079(13)
O3 0.0402(17) 0.0442(18) 0.0223(16) 0.0073(14) -0.0003(13) 0.0209(15)
O4 0.0525(19) 0.0280(15) 0.0192(15) 0.0074(12) 0.0074(13) 0.0202(14)
C1 0.042(3) 0.022(2) 0.048(3) 0.006(2) 0.017(2) 0.0118(19)
C2 0.057(3) 0.020(2) 0.075(4) 0.009(2) 0.029(3) 0.012(2)
C3 0.046(3) 0.024(2) 0.064(4) 0.012(2) 0.023(3) 0.006(2)
C4 0.031(2) 0.027(2) 0.038(3) 0.0123(19) 0.0112(18) 0.0063(17)
C5 0.029(2) 0.0199(18) 0.026(2) 0.0081(16) 0.0065(16) 0.0071(16)
C6 0.0242(18) 0.0259(19) 0.025(2) 0.0120(17) 0.0062(15) 0.0086(16)
C7 0.029(2) 0.026(2) 0.031(2) 0.0113(18) 0.0061(17) 0.0080(16)
C8 0.031(2) 0.038(2) 0.045(3) 0.023(2) 0.0170(19) 0.0126(19)
C9 0.035(2) 0.040(2) 0.047(3) 0.024(2) 0.020(2) 0.019(2)
C10 0.032(2) 0.033(2) 0.034(2) 0.0146(19) 0.0123(18) 0.0190(18)
C11 0.029(2) 0.030(2) 0.023(2) 0.0086(17) 0.0037(16) 0.0123(17)
C12 0.025(2) 0.040(2) 0.032(2) 0.012(2) 0.0045(17) 0.0128(18)
C13 0.024(2) 0.034(2) 0.037(3) 0.013(2) 0.0074(17) 0.0020(17)
C14 0.031(2) 0.026(2) 0.027(2) 0.0114(17) 0.0071(16) 0.0088(17)
C15 0.0266(19) 0.0216(18) 0.0198(19) 0.0069(15) 0.0057(15) 0.0073(15)
C16 0.0292(19) 0.0228(18) 0.0192(19) 0.0089(15) 0.0059(15) 0.0085(16)
C17 0.029(2) 0.029(2) 0.033(2) 0.0157(18) 0.0088(17) 0.0084(17)
C18 0.043(3) 0.033(2) 0.048(3) 0.026(2) 0.014(2) 0.010(2)
C19 0.048(3) 0.038(2) 0.050(3) 0.032(2) 0.019(2) 0.020(2)
C20 0.041(2) 0.030(2) 0.032(2) 0.0182(19) 0.0096(18) 0.0176(19)
C21 0.034(2) 0.036(2) 0.029(2) 0.0134(19) 0.0127(18) 0.0182(19)
C22 0.041(2) 0.044(3) 0.027(2) 0.009(2) 0.0142(19) 0.022(2)
C23 0.041(2) 0.041(3) 0.022(2) 0.0082(19) 0.0071(18) 0.015(2)
C24 0.031(2) 0.030(2) 0.026(2) 0.0115(17) 0.0034(16) 0.0082(17)
C25 0.0253(19) 0.0231(18) 0.0210(19) 0.0076(16) 0.0029(15) 0.0055(15)
C26 0.0230(18) 0.0229(18) 0.025(2) 0.0095(16) 0.0030(15) 0.0061(15)
C27 0.028(2) 0.028(2) 0.026(2) 0.0094(17) 0.0026(16) 0.0083(17)
C28 0.033(2) 0.029(2) 0.028(2) 0.0111(18) -0.0043(17) 0.0059(17)
C29 0.029(2) 0.032(2) 0.039(3) 0.017(2) -0.0031(18) 0.0091(18)
C30 0.0250(19) 0.027(2) 0.036(2) 0.0138(18) 0.0014(17) 0.0084(16)
C31 0.034(2) 0.0243(19) 0.030(2) 0.0136(17) 0.0111(17) 0.0136(17)
C32 0.043(2) 0.032(2) 0.034(2) 0.0194(19) 0.0108(19) 0.0189(19)
C33 0.047(3) 0.036(2) 0.023(2) 0.0146(19) 0.0101(18) 0.018(2)
C34 0.030(2) 0.0254(19) 0.023(2) 0.0093(16) 0.0081(16) 0.0109(16)
C35 0.0240(18) 0.0224(18) 0.0202(19) 0.0092(15) 0.0066(14) 0.0069(15)
C36 0.0239(18) 0.0220(18) 0.023(2) 0.0097(16) 0.0093(15) 0.0082(15)
C37 0.0282(19) 0.0242(19) 0.024(2) 0.0084(16) 0.0068(16) 0.0086(16)
C38 0.038(2) 0.029(2) 0.024(2) 0.0042(17) 0.0099(18) 0.0120(18)
C39 0.045(3) 0.023(2) 0.033(2) 0.0053(18) 0.009(2) 0.0143(19)
C40 0.038(2) 0.024(2) 0.034(2) 0.0114(18) 0.0085(18) 0.0136(18)
C41 0.032(2) 0.0210(18) 0.025(2) 0.0084(16) 0.0085(16) 0.0099(16)
C42 0.027(2) 0.028(2) 0.031(2) 0.0124(18) 0.0106(17) 0.0111(17)
Cl1 0.0603(9) 0.0676(10) 0.0596(9) 0.0117(8) 0.0097(7) 0.0323(8)
Cl2 0.0714(10) 0.0484(8) 0.0626(10) 0.0120(7) 0.0255(8) 0.0207(7)
Cl3 0.0639(9) 0.0841(11) 0.0592(9) 0.0277(8) 0.0202(7) 0.0425(8)
O5 0.120(5) 0.078(4) 0.104(5) 0.028(3) 0.018(4) 0.052(4)
C43 0.064(3) 0.046(3) 0.049(3) 0.017(3) 0.021(3) 0.026(3)
C44 0.094(6) 0.059(5) 0.132(8) 0.000(5) -0.005(6) 0.030(4)
C45 0.261(17) 0.088(7) 0.127(10) 0.023(7) -0.008(10) 0.102(10)
C46 0.221(14) 0.098(7) 0.142(10) -0.001(7) -0.105(10) 0.079(9)
C47 0.116(7) 0.093(6) 0.062(5) -0.004(4) -0.002(5) 0.039(5)

loop_
_atom_type_symbol
_atom_type_description
_atom_type_scat_dispersion_real
_atom_type_scat_dispersion_imag
_atom_type_scat_source
C C 0.0033 0.0016 'International Tables Vol C Tables 4.2.6.8 and 6.1.1.4'
H H 0.0000 0.0000 'International Tables Vol C Tables 4.2.6.8 and 6.1.1.4'
N N 0.0061 0.0033 'International Tables Vol C Tables 4.2.6.8 and 6.1.1.4'
O O 0.0106 0.0060 'International Tables Vol C Tables 4.2.6.8 and 6.1.1.4'
S S 0.1246 0.1234 'International Tables Vol C Tables 4.2.6.8 and 6.1.1.4'
Cl Cl 0.1484 0.1585 'International Tables Vol C Tables 4.2.6.8 and 6.1.1.4'
Ni Ni 0.3393 1.1124 'International Tables Vol C Tables 4.2.6.8 and 6.1.1.4'

loop_
_geom_angle_atom_site_label_1
_geom_angle_atom_site_label_2
_geom_angle_atom_site_label_3
_geom_angle
_geom_angle_site_symmetry_1
N13 Ni1 N7 97.38(14) .
N13 Ni1 N1 96.68(14) .
N7 Ni1 N1 88.35(14) .
N13 Ni1 N10 95.52(14) .
N7 Ni1 N10 166.79(13) .
N1 Ni1 N10 87.32(13) .
N13 Ni1 N4 96.09(14) .
N7 Ni1 N4 89.33(13) .
N1 Ni1 N4 167.22(13) .
N10 Ni1 N4 92.14(13) .
N13 Ni1 Ni2 178.37(11) .
N7 Ni1 Ni2 84.10(9) .
N1 Ni1 Ni2 84.01(9) .
N10 Ni1 Ni2 83.03(9) .
N4 Ni1 Ni2 83.25(9) .
N8 Ni2 N5 89.92(14) .
N8 Ni2 N2 89.93(14) .
N5 Ni2 N2 179.64(14) .
N8 Ni2 N11 179.90(15) .
N5 Ni2 N11 90.06(14) .
N2 Ni2 N11 90.09(14) .
N8 Ni2 Ni3 90.89(10) .
N5 Ni2 Ni3 89.79(10) .
N2 Ni2 Ni3 89.88(10) .
N11 Ni2 Ni3 89.21(10) .
N8 Ni2 Ni1 89.88(10) .
N5 Ni2 Ni1 90.87(10) .
N2 Ni2 Ni1 89.46(10) .
N11 Ni2 Ni1 90.03(10) .
Ni3 Ni2 Ni1 178.99(3) .
N14 Ni3 N3 96.06(14) .
N14 Ni3 N6 96.80(14) .
N3 Ni3 N6 167.01(13) .
N14 Ni3 N12 96.33(14) .
N3 Ni3 N12 88.28(13) .
N6 Ni3 N12 88.57(13) .
N14 Ni3 N9 96.68(15) .
N3 Ni3 N9 91.39(13) .
N6 Ni3 N9 88.85(13) .
N12 Ni3 N9 166.95(13) .
N14 Ni3 Ni2 179.07(11) .
N3 Ni3 Ni2 83.10(9) .
N6 Ni3 Ni2 84.05(9) .
N12 Ni3 Ni2 84.07(9) .
N9 Ni3 Ni2 82.94(9) .
C5 N1 C1 119.1(4) .
C5 N1 Ni1 119.9(3) .
C1 N1 Ni1 119.5(3) .
C6 N2 C5 116.7(3) .
C6 N2 Ni2 121.0(3) .
C5 N2 Ni2 122.3(3) .
C6 N3 C10 119.2(4) .
C6 N3 Ni3 120.2(3) .
C10 N3 Ni3 119.7(3) .
C15 N4 C11 119.0(3) .
C15 N4 Ni1 120.3(3) .
C11 N4 Ni1 119.2(3) .
C15 N5 C16 116.6(3) .
C15 N5 Ni2 121.5(3) .
C16 N5 Ni2 121.9(3) .
C16 N6 C20 118.9(3) .
C16 N6 Ni3 119.7(3) .
C20 N6 Ni3 119.6(3) .
C25 N7 C21 119.2(4) .
C25 N7 Ni1 120.2(3) .
C21 N7 Ni1 119.2(3) .
C26 N8 C25 117.2(3) .
C26 N8 Ni2 121.1(3) .
C25 N8 Ni2 121.8(3) .
C26 N9 C30 118.9(4) .
C26 N9 Ni3 120.4(3) .
C30 N9 Ni3 118.8(3) .
C35 N10 C31 118.9(3) .
C35 N10 Ni1 120.6(3) .
C31 N10 Ni1 120.0(3) .
C36 N11 C35 116.8(3) .
C36 N11 Ni2 122.1(3) .
C35 N11 Ni2 121.0(3) .
C36 N12 C40 119.1(4) .
C36 N12 Ni3 118.9(3) .
C40 N12 Ni3 120.0(3) .
C41 N13 Ni1 174.1(3) .
C42 N14 Ni3 169.0(4) .
C4 O1 C7 117.3(3) .
C14 O2 C17 117.5(3) .
C24 O3 C27 117.6(3) .
C34 O4 C37 117.7(3) .
N1 C1 C2 122.4(4) .
C1 C2 C3 118.9(4) .
C4 C3 C2 119.3(4) .
O1 C4 C3 118.8(4) .
O1 C4 C5 121.5(4) .
C3 C4 C5 119.8(4) .
N1 C5 N2 118.3(3) .
N1 C5 C4 120.1(4) .
N2 C5 C4 121.6(4) .
N3 C6 N2 118.3(3) .
N3 C6 C7 119.8(4) .
N2 C6 C7 121.9(4) .
C8 C7 O1 119.2(4) .
C8 C7 C6 120.5(4) .
O1 C7 C6 120.3(4) .
C7 C8 C9 119.0(4) .
C10 C9 C8 118.0(4) .
N3 C10 C9 123.0(4) .
N4 C11 C12 123.1(4) .
C11 C12 C13 119.0(4) .
C14 C13 C12 118.1(4) .
C13 C14 O2 117.8(4) .
C13 C14 C15 121.6(4) .
O2 C14 C15 120.6(4) .
N4 C15 N5 118.7(3) .
N4 C15 C14 119.1(4) .
N5 C15 C14 122.2(3) .
N6 C16 N5 118.3(3) .
N6 C16 C17 119.6(3) .
N5 C16 C17 122.1(4) .
C18 C17 O2 118.0(4) .
C18 C17 C16 121.0(4) .
O2 C17 C16 120.9(4) .
C17 C18 C19 119.0(4) .
C20 C19 C18 118.6(4) .
N6 C20 C19 122.7(4) .
N7 C21 C22 122.6(4) .
C21 C22 C23 119.1(4) .
C24 C23 C22 118.5(4) .
C23 C24 O3 118.5(4) .
C23 C24 C25 120.6(4) .
O3 C24 C25 120.9(4) .
N7 C25 N8 118.8(3) .
N7 C25 C24 119.7(4) .
N8 C25 C24 121.4(4) .
N9 C26 N8 118.6(4) .
N9 C26 C27 119.8(4) .
N8 C26 C27 121.6(4) .
C28 C27 O3 117.9(4) .
C28 C27 C26 120.9(4) .
O3 C27 C26 121.1(4) .
C27 C28 C29 118.2(4) .
C30 C29 C28 118.9(4) .
C29 C30 N9 123.0(4) .
C32 C31 N10 122.7(4) .
C31 C32 C33 118.6(4) .
C34 C33 C32 118.6(4) .
C33 C34 O4 118.7(4) .
C33 C34 C35 120.7(4) .
O4 C34 C35 120.7(3) .
N10 C35 N11 118.2(3) .
N10 C35 C34 120.0(3) .
N11 C35 C34 121.8(3) .
N12 C36 N11 118.5(3) .
N12 C36 C37 119.5(3) .
N11 C36 C37 122.0(3) .
C38 C37 O4 118.6(4) .
C38 C37 C36 120.9(4) .
O4 C37 C36 120.4(3) .
C37 C38 C39 118.8(4) .
C40 C39 C38 118.3(4) .
N12 C40 C39 122.9(4) .
N13 C41 S1 178.6(4) .
N14 C42 S2 179.1(4) .
C45 O5 C46 116.2(8) .
Cl3 C43 Cl2 112.1(3) .
Cl3 C43 Cl1 111.3(3) .
Cl2 C43 Cl1 109.9(3) .
O5 C45 C44 113.1(9) .
C47 C46 O5 111.4(10) .
C49 O6 C50 105.9(10) .
O6 C49 C48 93.9(14) .
O6 C50 C51 96.2(14) .
C53 O7 C53 142.5(14) 2_665
O7 C53 C52 155(2) 2_665
O7 C53 O7 37.5(14) 2_665
C52 C53 O7 119.6(12) .

loop_
_geom_bond_atom_site_label_1
_geom_bond_atom_site_label_2
_geom_bond_distance
_geom_bond_site_symmetry_2
Ni1 N13 1.992(4) .
Ni1 N7 2.066(3) .
Ni1 N1 2.071(3) .
Ni1 N10 2.078(3) .
Ni1 N4 2.088(3) .
Ni1 Ni2 2.4770(6) .
Ni2 N8 1.901(3) .
Ni2 N5 1.907(3) .
Ni2 N2 1.908(3) .
Ni2 N11 1.910(3) .
Ni2 Ni3 2.4766(6) .
Ni3 N14 1.989(4) .
Ni3 N3 2.065(3) .
Ni3 N6 2.066(3) .
Ni3 N12 2.076(3) .
Ni3 N9 2.083(3) .
S1 C41 1.626(4) .
S2 C42 1.612(4) .
N1 C5 1.338(5) .
N1 C1 1.358(5) .
N2 C6 1.374(5) .
N2 C5 1.374(5) .
N3 C6 1.340(5) .
N3 C10 1.357(5) .
N4 C15 1.350(5) .
N4 C11 1.359(5) .
N5 C15 1.368(5) .
N5 C16 1.378(5) .
N6 C16 1.349(5) .
N6 C20 1.368(5) .
N7 C25 1.333(5) .
N7 C21 1.363(5) .
N8 C26 1.379(5) .
N8 C25 1.380(5) .
N9 C26 1.335(5) .
N9 C30 1.360(5) .
N10 C35 1.337(5) .
N10 C31 1.370(5) .
N11 C36 1.378(5) .
N11 C35 1.379(5) .
N12 C36 1.334(5) .
N12 C40 1.363(5) .
N13 C41 1.164(5) .
N14 C42 1.164(5) .
O1 C4 1.369(5) .
O1 C7 1.380(5) .
O2 C14 1.378(5) .
O2 C17 1.379(5) .
O3 C24 1.376(5) .
O3 C27 1.386(5) .
O4 C34 1.380(5) .
O4 C37 1.387(5) .
C1 C2 1.368(7) .
C2 C3 1.375(7) .
C3 C4 1.371(6) .
C4 C5 1.408(6) .
C6 C7 1.415(6) .
C7 C8 1.357(6) .
C8 C9 1.407(6) .
C9 C10 1.372(6) .
C11 C12 1.365(6) .
C12 C13 1.396(6) .
C13 C14 1.358(6) .
C14 C15 1.417(6) .
C16 C17 1.407(6) .
C17 C18 1.361(6) .
C18 C19 1.393(7) .
C19 C20 1.370(6) .
C21 C22 1.367(6) .
C22 C23 1.388(7) .
C23 C24 1.366(6) .
C24 C25 1.421(6) .
C26 C27 1.408(6) .
C27 C28 1.364(6) .
C28 C29 1.391(7) .
C29 C30 1.357(6) .
C31 C32 1.360(6) .
C32 C33 1.408(6) .
C33 C34 1.357(6) .
C34 C35 1.412(6) .
C36 C37 1.413(6) .
C37 C38 1.358(6) .
C38 C39 1.397(6) .
C39 C40 1.367(6) .
Cl1 C43 1.773(6) .
Cl2 C43 1.750(6) .
Cl3 C43 1.743(6) .
O5 C45 1.432(11) .
O5 C46 1.558(14) .
C44 C45 1.451(15) .
C46 C47 1.400(12) .
O6 C49 1.427(14) .
O6 C50 1.447(11) .
C48 C49 1.442(16) .
C50 C51 1.533(18) .
O7 C53 0.791(17) 2_665
O7 C53 1.382(13) .
C52 C53 1.353(12) .
C53 O7 0.791(17) 2_665
